data_1550400
loop_
_publ_author_name
'Dumas, Adrien'
'Colombel-Rouen, Sophie'
'Curbet, Idriss'
'Forcher, Gw\'enael'
'Tripoteau, Fabien'
'Caijo, Fr\'ed\'eric'
'Queval, Pierre'
'Rouen, Mathieu'
'Basl\'e, Olivier'
'Mauduit, Marc'

_publ_section_title
;
 Highly selective macrocyclic ring-closing metathesis of terminal olefins
 in non-chlorinated solvents at low dilution
;
_journal_name_full 'Catalysis Science &amp; Technology'
_journal_paper_doi 10.1039/C8CY02115E
_journal_year 2019
_chemical_formula_sum 'C55 H66 Cl2 N4 Ru'
_chemical_formula_weight 955.09
_chemical_name_systematic
;
?
;
_space_group_IT_number 2
_symmetry_cell_setting triclinic
_symmetry_space_group_name_Hall '-P 1'
_symmetry_space_group_name_H-M 'P -1'
_atom_sites_solution_hydrogens difmap
_atom_sites_solution_primary direct
_atom_sites_solution_secondary difmap
_audit_creation_method SHELXL-97
_audit_update_record
;
2013-01-22 deposited with the CCDC.
2018-12-20 downloaded from the CCDC.
;
_cell_angle_alpha 95.343(4)
_cell_angle_beta 101.998(3)
_cell_angle_gamma 100.664(3)
_cell_formula_units_Z 2
_cell_length_a 10.9047(4)
_cell_length_b 11.6314(5)
_cell_length_c 19.7689(9)
_cell_measurement_reflns_used 4314
_cell_measurement_temperature 140(2)
_cell_measurement_theta_max 27.5
_cell_measurement_theta_min 2.67
_cell_volume 2387.60(18)
_computing_cell_refinement 'CrysAlis RED, Oxford Diffraction Ltd.,Version 1.171.35.11'
_computing_data_collection 'CrysAlis CCD, Oxford Diffraction Ltd.,Version 1.171.35.11'
_computing_data_reduction 'CrysAlis RED, Oxford Diffraction Ltd.,Version 1.171.35.11'
_computing_molecular_graphics 'MERCURY 2.4.5(CCDC, 2011)'
_computing_publication_material 'WINGX (Farrugia, 1999)'
_computing_structure_refinement 'SHELXL-97 (Sheldrick, 1997)'
_computing_structure_solution 'SIR-97_(Altomare & al., 1999)'
_diffrn_ambient_temperature 140(2)
_diffrn_detector_area_resol_mean 16.1852
_diffrn_measured_fraction_theta_full 0.992
_diffrn_measured_fraction_theta_max 0.992
_diffrn_measurement_device_type 'CCD Saphire 3 Xcalibur'
_diffrn_measurement_method 'omega scan'
_diffrn_radiation_monochromator graphite
_diffrn_radiation_source 'fine-focus sealed tube'
_diffrn_radiation_type MoK\a
_diffrn_radiation_wavelength 0.71073
_diffrn_reflns_av_R_equivalents 0.0544
_diffrn_reflns_av_sigmaI/netI 0.1657
_diffrn_reflns_limit_h_max 11
_diffrn_reflns_limit_h_min -13
_diffrn_reflns_limit_k_max 14
_diffrn_reflns_limit_k_min -14
_diffrn_reflns_limit_l_max 25
_diffrn_reflns_limit_l_min -16
_diffrn_reflns_number 18331
_diffrn_reflns_theta_full 27.00
_diffrn_reflns_theta_max 27.00
_diffrn_reflns_theta_min 2.67
_exptl_absorpt_coefficient_mu 0.481
_exptl_absorpt_correction_type none
_exptl_crystal_colour red
_exptl_crystal_density_diffrn 1.328
_exptl_crystal_density_method 'not measured'
_exptl_crystal_description prism
_exptl_crystal_F_000 1004
_exptl_crystal_size_max 0.204
_exptl_crystal_size_mid 0.117
_exptl_crystal_size_min 0.079
_refine_diff_density_max 0.711
_refine_diff_density_min -0.787
_refine_diff_density_rms 0.088
_refine_ls_extinction_method none
_refine_ls_goodness_of_fit_ref 0.768
_refine_ls_hydrogen_treatment constr
_refine_ls_matrix_type full
_refine_ls_number_parameters 565
_refine_ls_number_reflns 10334
_refine_ls_number_restraints 0
_refine_ls_restrained_S_all 0.768
_refine_ls_R_factor_all 0.0986
_refine_ls_R_factor_gt 0.0477
_refine_ls_shift/su_max 0.001
_refine_ls_shift/su_mean 0.000
_refine_ls_structure_factor_coef Fsqd
_refine_ls_weighting_details 'calc w=1/[\s^2^(Fo^2^)+(0.0130P)^2^+0.0000P] where P=(Fo^2^+2Fc^2^)/3'
_refine_ls_weighting_scheme calc
_refine_ls_wR_factor_gt 0.0583
_refine_ls_wR_factor_ref 0.0649
_reflns_number_gt 5970
_reflns_number_total 10334
_reflns_threshold_expression >2sigma(I)
_cod_data_source_file c8cy02115e4.cif
_cod_data_source_block mrcatbisc8
_cod_depositor_comments
;
The following automatic conversions were performed:

'_symmetry_cell_setting' value 'Triclinic' changed to 'triclinic'
according to
/home/data/users/saulius/crontab/automatic-downloads/rss-feeds/RSC/lib/dictionaries/cif_core.dic
dictionary named 'cif_core.dic' version 2.4.2 from 2011-04-26.

Automatic conversion script
Id: cif_fix_values 4973 2017-02-22 13:04:09Z antanas 
;
_cod_original_cell_volume 2387.60(17)
_cod_original_sg_symbol_H-M P-1
_cod_database_code 1550400

loop_
_symmetry_equiv_pos_as_xyz
'x, y, z'
'-x, -y, -z'

loop_
_atom_site_label
_atom_site_type_symbol
_atom_site_fract_x
_atom_site_fract_y
_atom_site_fract_z
_atom_site_U_iso_or_equiv
_atom_site_adp_type
_atom_site_occupancy
_atom_site_symmetry_multiplicity
_atom_site_calc_flag
_atom_site_refinement_flags
Ru1 Ru 0.34274(3) 0.20576(3) 0.252420(14) 0.01644(8) Uani 1 1 d .
Cl1 Cl 0.53215(7) 0.17903(7) 0.32810(4) 0.0222(2) Uani 1 1 d .
Cl2 Cl 0.12888(7) 0.19672(7) 0.19275(4) 0.0228(2) Uani 1 1 d .
N1 N 0.2932(2) 0.0143(2) 0.11866(12) 0.0170(6) Uani 1 1 d .
N2 N 0.3048(2) -0.0650(2) 0.21263(13) 0.0201(7) Uani 1 1 d .
N3 N 0.4289(2) 0.4580(2) 0.34339(13) 0.0219(7) Uani 1 1 d .
N4 N 0.2403(2) 0.3742(2) 0.35104(13) 0.0221(7) Uani 1 1 d .
C1 C 0.3190(3) 0.0431(3) 0.19013(15) 0.0159(7) Uani 1 1 d .
C2 C 0.2648(3) -0.1066(3) 0.09981(17) 0.0240(8) Uani 1 1 d .
H2 H 0.2444 -0.1472 0.0536 0.029 Uiso 1 1 calc R
C3 C 0.2713(3) -0.1559(3) 0.15816(16) 0.0283(9) Uani 1 1 d .
H3 H 0.2558 -0.2380 0.1616 0.034 Uiso 1 1 calc R
C4 C 0.3235(3) -0.0882(3) 0.28408(16) 0.0195(8) Uani 1 1 d .
C5 C 0.2219(3) -0.0928(3) 0.31736(16) 0.0215(8) Uani 1 1 d .
C6 C 0.2422(3) -0.1211(3) 0.38492(16) 0.0253(8) Uani 1 1 d .
H6 H 0.1745 -0.1245 0.4086 0.030 Uiso 1 1 calc R
C7 C 0.3573(3) -0.1444(3) 0.41898(16) 0.0252(8) Uani 1 1 d .
C8 C 0.4552(3) -0.1399(3) 0.38363(16) 0.0225(8) Uani 1 1 d .
H8 H 0.5352 -0.1546 0.4066 0.027 Uiso 1 1 calc R
C9 C 0.4392(3) -0.1143(3) 0.31556(16) 0.0230(8) Uani 1 1 d .
C10 C 0.0925(3) -0.0736(3) 0.28004(16) 0.0301(9) Uani 1 1 d .
H10A H 0.0356 -0.0754 0.3125 0.045 Uiso 1 1 calc R
H10B H 0.0548 -0.1363 0.2405 0.045 Uiso 1 1 calc R
H10C H 0.1035 0.0032 0.2630 0.045 Uiso 1 1 calc R
C11 C 0.3773(3) -0.1727(3) 0.49275(16) 0.0354(10) Uani 1 1 d .
H11A H 0.2940 -0.2004 0.5035 0.053 Uiso 1 1 calc R
H11B H 0.4238 -0.1016 0.5250 0.053 Uiso 1 1 calc R
H11C H 0.4273 -0.2346 0.4977 0.053 Uiso 1 1 calc R
C12 C 0.5435(3) -0.1152(3) 0.27545(16) 0.0313(9) Uani 1 1 d .
H12A H 0.6201 -0.1305 0.3060 0.047 Uiso 1 1 calc R
H12B H 0.5644 -0.0384 0.2593 0.047 Uiso 1 1 calc R
H12C H 0.5132 -0.1773 0.2351 0.047 Uiso 1 1 calc R
C13 C 0.2895(3) 0.0967(3) 0.06624(15) 0.0179(7) Uani 1 1 d .
H13 H 0.3135 0.1786 0.0922 0.021 Uiso 1 1 calc R
C14 C 0.3931(3) 0.0830(3) 0.02592(15) 0.0229(8) Uani 1 1 d .
H14A H 0.4741 0.0845 0.0601 0.027 Uiso 1 1 calc R
H14B H 0.3676 0.0044 -0.0029 0.027 Uiso 1 1 calc R
C15 C 0.4194(3) 0.1766(3) -0.02175(16) 0.0292(9) Uani 1 1 d .
H15A H 0.5133 0.2011 -0.0157 0.035 Uiso 1 1 calc R
H15B H 0.3879 0.2467 -0.0060 0.035 Uiso 1 1 calc R
C16 C 0.3584(3) 0.1385(3) -0.10015(16) 0.0343(10) Uani 1 1 d .
H16A H 0.3654 0.2101 -0.1237 0.041 Uiso 1 1 calc R
H16B H 0.4100 0.0874 -0.1191 0.041 Uiso 1 1 calc R
C17 C 0.2194(3) 0.0733(3) -0.11999(16) 0.0332(9) Uani 1 1 d .
H17A H 0.2130 0.0003 -0.0977 0.040 Uiso 1 1 calc R
H17B H 0.1960 0.0489 -0.1711 0.040 Uiso 1 1 calc R
C18 C 0.1197(3) 0.1389(3) -0.10105(15) 0.0312(9) Uani 1 1 d .
H18A H 0.0338 0.0883 -0.1213 0.037 Uiso 1 1 calc R
H18B H 0.1249 0.2110 -0.1242 0.037 Uiso 1 1 calc R
C19 C 0.1286(3) 0.1759(3) -0.02311(15) 0.0277(9) Uani 1 1 d .
H19A H 0.0478 0.1993 -0.0181 0.033 Uiso 1 1 calc R
H19B H 0.1990 0.2461 -0.0060 0.033 Uiso 1 1 calc R
C20 C 0.1522(3) 0.0795(3) 0.02356(15) 0.0234(8) Uani 1 1 d .
H20A H 0.0940 0.0770 0.0560 0.028 Uiso 1 1 calc R
H20B H 0.1295 0.0021 -0.0064 0.028 Uiso 1 1 calc R
C21 C 0.3402(3) 0.3547(3) 0.32139(15) 0.0179(8) Uani 1 1 d .
C22 C 0.3852(3) 0.5378(3) 0.38419(17) 0.0294(9) Uani 1 1 d .
H22 H 0.4300 0.6152 0.4048 0.035 Uiso 1 1 calc R
C23 C 0.2686(3) 0.4853(3) 0.38901(17) 0.0292(9) Uani 1 1 d .
H23 H 0.2148 0.5183 0.4140 0.035 Uiso 1 1 calc R
C24 C 0.1342(3) 0.2859(3) 0.35926(16) 0.0209(8) Uani 1 1 d .
C25 C 0.0088(3) 0.2925(3) 0.32792(16) 0.0235(8) Uani 1 1 d .
C26 C -0.0909(3) 0.2118(3) 0.34276(17) 0.0279(9) Uani 1 1 d .
H26 H -0.1769 0.2139 0.3214 0.033 Uiso 1 1 calc R
C27 C -0.0690(3) 0.1292(3) 0.38733(17) 0.0268(9) Uani 1 1 d .
C28 C 0.0576(3) 0.1268(3) 0.41765(16) 0.0262(9) Uani 1 1 d .
H28 H 0.0742 0.0704 0.4483 0.031 Uiso 1 1 calc R
C29 C 0.1601(3) 0.2041(3) 0.40453(16) 0.0215(8) Uani 1 1 d .
C30 C -0.0185(3) 0.3828(3) 0.27998(16) 0.0331(10) Uani 1 1 d .
H30A H -0.1105 0.3665 0.2583 0.050 Uiso 1 1 calc R
H30B H 0.0300 0.3786 0.2436 0.050 Uiso 1 1 calc R
H30C H 0.0070 0.4619 0.3069 0.050 Uiso 1 1 calc R
C31 C -0.1758(3) 0.0433(3) 0.40397(19) 0.0409(10) Uani 1 1 d .
H31A H -0.1666 0.0506 0.4547 0.061 Uiso 1 1 calc R
H31B H -0.1723 -0.0373 0.3863 0.061 Uiso 1 1 calc R
H31C H -0.2584 0.0605 0.3818 0.061 Uiso 1 1 calc R
C32 C 0.2947(3) 0.2012(3) 0.44117(15) 0.0287(9) Uani 1 1 d .
H32A H 0.3419 0.2817 0.4603 0.043 Uiso 1 1 calc R
H32B H 0.3377 0.1668 0.4079 0.043 Uiso 1 1 calc R
H32C H 0.2923 0.1531 0.4792 0.043 Uiso 1 1 calc R
C33 C 0.5637(3) 0.4798(3) 0.33730(16) 0.0199(8) Uani 1 1 d .
H33 H 0.5729 0.4123 0.3049 0.024 Uiso 1 1 calc R
C34 C 0.6472(3) 0.4757(3) 0.40917(15) 0.0263(8) Uani 1 1 d .
H34A H 0.6085 0.4053 0.4280 0.032 Uiso 1 1 calc R
H34B H 0.6459 0.5463 0.4409 0.032 Uiso 1 1 calc R
C35 C 0.7887(3) 0.4713(3) 0.41004(17) 0.0334(9) Uani 1 1 d .
H35A H 0.8139 0.4125 0.4404 0.040 Uiso 1 1 calc R
H35B H 0.7935 0.4423 0.3622 0.040 Uiso 1 1 calc R
C36 C 0.8868(3) 0.5871(3) 0.43488(17) 0.0345(10) Uani 1 1 d .
H36A H 0.9012 0.6033 0.4863 0.041 Uiso 1 1 calc R
H36B H 0.9690 0.5756 0.4243 0.041 Uiso 1 1 calc R
C37 C 0.8549(3) 0.6955(3) 0.40477(17) 0.0341(10) Uani 1 1 d .
H37A H 0.9245 0.7638 0.4279 0.041 Uiso 1 1 calc R
H37B H 0.7756 0.7096 0.4179 0.041 Uiso 1 1 calc R
C38 C 0.8356(3) 0.6953(3) 0.32643(17) 0.0320(9) Uani 1 1 d .
H38A H 0.9141 0.6794 0.3130 0.038 Uiso 1 1 calc R
H38B H 0.8283 0.7759 0.3163 0.038 Uiso 1 1 calc R
C39 C 0.7208(3) 0.6084(3) 0.27915(16) 0.0297(9) Uani 1 1 d .
H39A H 0.7442 0.5303 0.2735 0.036 Uiso 1 1 calc R
H39B H 0.7052 0.6347 0.2325 0.036 Uiso 1 1 calc R
C40 C 0.5943(3) 0.5923(3) 0.30381(15) 0.0238(8) Uani 1 1 d .
H40A H 0.5985 0.6615 0.3380 0.029 Uiso 1 1 calc R
H40B H 0.5231 0.5911 0.2633 0.029 Uiso 1 1 calc R
C41 C 0.4286(3) 0.2944(3) 0.19760(14) 0.0176(8) Uani 1 1 d .
C42 C 0.5477(3) 0.2790(3) 0.17839(15) 0.0189(8) Uani 1 1 d .
H42 H 0.5917 0.2186 0.1919 0.023 Uiso 1 1 calc R
C43 C 0.5879(3) 0.3614(3) 0.13887(15) 0.0182(8) Uani 1 1 d .
C44 C 0.4912(3) 0.4370(3) 0.12680(15) 0.0177(7) Uani 1 1 d .
C45 C 0.4787(3) 0.5265(3) 0.08660(16) 0.0242(8) Uani 1 1 d .
H45 H 0.5425 0.5540 0.0623 0.029 Uiso 1 1 calc R
C46 C 0.3708(3) 0.5759(3) 0.08222(16) 0.0285(9) Uani 1 1 d .
H46 H 0.3608 0.6373 0.0544 0.034 Uiso 1 1 calc R
C47 C 0.2780(3) 0.5365(3) 0.11793(17) 0.0270(9) Uani 1 1 d .
H47 H 0.2048 0.5710 0.1141 0.032 Uiso 1 1 calc R
C48 C 0.2906(3) 0.4472(3) 0.15914(15) 0.0218(8) Uani 1 1 d .
H48 H 0.2272 0.4212 0.1839 0.026 Uiso 1 1 calc R
C49 C 0.3965(3) 0.3968(3) 0.16366(15) 0.0166(8) Uani 1 1 d .
C50 C 0.7072(3) 0.3745(3) 0.11343(15) 0.0197(8) Uani 1 1 d .
C51 C 0.7593(3) 0.2749(3) 0.10145(15) 0.0226(8) Uani 1 1 d .
H51 H 0.7154 0.1997 0.1080 0.027 Uiso 1 1 calc R
C52 C 0.8736(3) 0.2847(3) 0.08025(16) 0.0266(9) Uani 1 1 d .
H52 H 0.9082 0.2166 0.0727 0.032 Uiso 1 1 calc R
C53 C 0.9373(3) 0.3935(4) 0.07018(17) 0.0330(10) Uani 1 1 d .
H53 H 1.0148 0.4000 0.0547 0.040 Uiso 1 1 calc R
C54 C 0.8891(3) 0.4925(3) 0.08247(16) 0.0323(9) Uani 1 1 d .
H54 H 0.9338 0.5674 0.0761 0.039 Uiso 1 1 calc R
C55 C 0.7751(3) 0.4830(3) 0.10418(16) 0.0276(9) Uani 1 1 d .
H55 H 0.7428 0.5520 0.1129 0.033 Uiso 1 1 calc R

loop_
_atom_site_aniso_label
_atom_site_aniso_U_11
_atom_site_aniso_U_22
_atom_site_aniso_U_33
_atom_site_aniso_U_23
_atom_site_aniso_U_13
_atom_site_aniso_U_12
Ru1 0.01983(15) 0.01543(17) 0.01536(15) 0.00285(12) 0.00655(12) 0.00375(13)
Cl1 0.0254(5) 0.0212(5) 0.0211(5) 0.0046(4) 0.0044(4) 0.0084(4)
Cl2 0.0201(4) 0.0251(6) 0.0240(5) 0.0015(4) 0.0065(4) 0.0061(4)
N1 0.0204(15) 0.0160(17) 0.0148(15) 0.0006(12) 0.0050(12) 0.0044(13)
N2 0.0286(16) 0.0189(18) 0.0134(15) 0.0009(13) 0.0041(12) 0.0077(14)
N3 0.0272(16) 0.0197(18) 0.0220(16) 0.0018(14) 0.0127(13) 0.0052(15)
N4 0.0253(16) 0.0231(19) 0.0215(16) 0.0030(14) 0.0108(13) 0.0085(15)
C1 0.0157(17) 0.020(2) 0.0142(18) 0.0070(15) 0.0042(14) 0.0066(16)
C2 0.034(2) 0.019(2) 0.0169(19) -0.0037(16) 0.0064(16) 0.0038(18)
C3 0.047(2) 0.011(2) 0.025(2) -0.0017(17) 0.0092(18) 0.0018(18)
C4 0.0310(19) 0.009(2) 0.0180(19) 0.0010(15) 0.0050(15) 0.0042(16)
C5 0.031(2) 0.012(2) 0.0177(19) 0.0005(15) 0.0010(16) -0.0002(17)
C6 0.033(2) 0.019(2) 0.026(2) 0.0043(17) 0.0128(17) 0.0036(18)
C7 0.045(2) 0.015(2) 0.0157(19) 0.0045(16) 0.0054(17) 0.0080(18)
C8 0.0267(19) 0.016(2) 0.024(2) 0.0042(16) -0.0005(16) 0.0085(17)
C9 0.036(2) 0.012(2) 0.024(2) 0.0049(16) 0.0101(16) 0.0082(17)
C10 0.033(2) 0.033(3) 0.025(2) 0.0092(18) 0.0082(16) 0.0047(19)
C11 0.050(2) 0.041(3) 0.022(2) 0.0123(19) 0.0111(18) 0.021(2)
C12 0.036(2) 0.031(3) 0.032(2) 0.0088(18) 0.0133(17) 0.011(2)
C13 0.0231(18) 0.015(2) 0.0152(18) 0.0012(15) 0.0058(14) 0.0016(16)
C14 0.0216(18) 0.028(2) 0.0208(19) 0.0043(16) 0.0086(15) 0.0054(17)
C15 0.0248(19) 0.036(3) 0.027(2) 0.0076(18) 0.0114(16) -0.0017(18)
C16 0.046(2) 0.040(3) 0.021(2) 0.0113(19) 0.0136(18) 0.010(2)
C17 0.051(2) 0.032(3) 0.0157(19) 0.0025(17) 0.0067(17) 0.007(2)
C18 0.034(2) 0.039(3) 0.017(2) 0.0061(18) -0.0002(16) 0.006(2)
C19 0.0241(19) 0.035(3) 0.025(2) 0.0035(18) 0.0021(16) 0.0129(18)
C20 0.0269(19) 0.026(2) 0.0186(19) 0.0009(16) 0.0108(15) 0.0049(18)
C21 0.0210(18) 0.017(2) 0.0185(19) 0.0092(15) 0.0061(15) 0.0056(17)
C22 0.037(2) 0.017(2) 0.033(2) -0.0084(17) 0.0147(18) 0.0022(19)
C23 0.040(2) 0.021(2) 0.034(2) -0.0024(18) 0.0213(18) 0.011(2)
C24 0.0218(18) 0.021(2) 0.021(2) -0.0036(16) 0.0112(15) 0.0018(17)
C25 0.029(2) 0.026(2) 0.020(2) -0.0002(16) 0.0113(16) 0.0111(18)
C26 0.0172(19) 0.035(3) 0.032(2) -0.0017(19) 0.0044(16) 0.0111(19)
C27 0.025(2) 0.023(2) 0.034(2) -0.0032(18) 0.0131(17) 0.0066(18)
C28 0.032(2) 0.023(2) 0.027(2) 0.0050(17) 0.0141(17) 0.0060(18)
C29 0.0246(19) 0.024(2) 0.020(2) 0.0024(16) 0.0096(16) 0.0094(17)
C30 0.034(2) 0.041(3) 0.029(2) 0.0025(19) 0.0079(17) 0.021(2)
C31 0.033(2) 0.034(3) 0.060(3) 0.012(2) 0.018(2) 0.008(2)
C32 0.027(2) 0.038(3) 0.023(2) 0.0079(18) 0.0091(16) 0.0079(19)
C33 0.0225(18) 0.017(2) 0.0209(19) -0.0020(16) 0.0115(15) 0.0005(16)
C34 0.036(2) 0.018(2) 0.023(2) 0.0009(16) 0.0088(17) 0.0026(18)
C35 0.037(2) 0.033(3) 0.032(2) 0.0032(19) 0.0089(18) 0.011(2)
C36 0.029(2) 0.042(3) 0.030(2) -0.001(2) 0.0048(17) 0.006(2)
C37 0.024(2) 0.033(3) 0.040(2) -0.0069(19) 0.0075(17) -0.0044(19)
C38 0.034(2) 0.023(2) 0.043(2) 0.0044(19) 0.0185(18) 0.0030(19)
C39 0.040(2) 0.025(2) 0.028(2) 0.0071(18) 0.0175(17) 0.0032(19)
C40 0.0270(19) 0.023(2) 0.0199(19) 0.0006(16) 0.0043(15) 0.0029(17)
C41 0.0235(18) 0.017(2) 0.0103(17) -0.0031(14) 0.0031(14) 0.0033(16)
C42 0.0201(18) 0.018(2) 0.0180(18) 0.0003(15) 0.0030(14) 0.0054(16)
C43 0.0190(17) 0.018(2) 0.0154(18) -0.0027(15) 0.0036(14) 0.0003(16)
C44 0.0212(18) 0.012(2) 0.0182(18) -0.0008(15) 0.0055(14) -0.0004(16)
C45 0.029(2) 0.022(2) 0.023(2) 0.0059(17) 0.0108(16) 0.0028(18)
C46 0.041(2) 0.019(2) 0.026(2) 0.0090(17) 0.0052(17) 0.0061(19)
C47 0.0225(19) 0.024(2) 0.033(2) 0.0007(18) 0.0021(16) 0.0071(18)
C48 0.030(2) 0.016(2) 0.0182(19) 0.0013(16) 0.0068(15) 0.0024(17)
C49 0.0199(18) 0.014(2) 0.0145(18) -0.0011(15) 0.0049(14) 0.0014(16)
C50 0.0201(18) 0.024(2) 0.0147(18) 0.0036(15) 0.0042(14) 0.0024(17)
C51 0.0228(19) 0.024(2) 0.0204(19) 0.0021(16) 0.0052(15) 0.0025(17)
C52 0.029(2) 0.029(2) 0.023(2) -0.0009(17) 0.0081(16) 0.0081(19)
C53 0.026(2) 0.052(3) 0.025(2) 0.005(2) 0.0139(17) 0.010(2)
C54 0.025(2) 0.040(3) 0.033(2) 0.0074(19) 0.0121(17) 0.002(2)
C55 0.030(2) 0.028(2) 0.027(2) 0.0044(17) 0.0105(16) 0.0075(19)

loop_
_atom_type_symbol
_atom_type_description
_atom_type_scat_dispersion_real
_atom_type_scat_dispersion_imag
_atom_type_scat_source
C C 0.0033 0.0016 'International Tables Vol C Tables 4.2.6.8 and 6.1.1.4'
H H 0.0000 0.0000 'International Tables Vol C Tables 4.2.6.8 and 6.1.1.4'
N N 0.0061 0.0033 'International Tables Vol C Tables 4.2.6.8 and 6.1.1.4'
Cl Cl 0.1484 0.1585 'International Tables Vol C Tables 4.2.6.8 and 6.1.1.4'
Ru Ru -1.2594 0.8363 'International Tables Vol C Tables 4.2.6.8 and 6.1.1.4'

loop_
_geom_angle_atom_site_label_1
_geom_angle_atom_site_label_2
_geom_angle_atom_site_label_3
_geom_angle
C41 Ru1 C1 95.51(12)
C41 Ru1 C21 93.55(12)
C1 Ru1 C21 170.28(11)
C41 Ru1 Cl2 99.86(9)
C1 Ru1 Cl2 83.61(8)
C21 Ru1 Cl2 91.39(8)
C41 Ru1 Cl1 94.57(9)
C1 Ru1 Cl1 92.78(8)
C21 Ru1 Cl1 89.98(8)
Cl2 Ru1 Cl1 165.39(3)
C1 N1 C2 111.0(3)
C1 N1 C13 127.0(3)
C2 N1 C13 121.9(2)
C1 N2 C3 112.2(3)
C1 N2 C4 126.8(3)
C3 N2 C4 121.0(3)
C21 N3 C22 111.6(2)
C21 N3 C33 126.4(2)
C22 N3 C33 121.2(3)
C21 N4 C23 111.2(3)
C21 N4 C24 126.7(3)
C23 N4 C24 120.2(2)
N2 C1 N1 102.6(3)
N2 C1 Ru1 125.7(2)
N1 C1 Ru1 130.9(2)
C3 C2 N1 107.4(3)
C3 C2 H2 126.3
N1 C2 H2 126.3
C2 C3 N2 106.8(3)
C2 C3 H3 126.6
N2 C3 H3 126.6
C9 C4 C5 122.1(3)
C9 C4 N2 118.4(3)
C5 C4 N2 119.2(3)
C6 C5 C4 117.3(3)
C6 C5 C10 121.2(3)
C4 C5 C10 121.4(3)
C7 C6 C5 122.4(3)
C7 C6 H6 118.8
C5 C6 H6 118.8
C6 C7 C8 118.2(3)
C6 C7 C11 121.2(3)
C8 C7 C11 120.5(3)
C7 C8 C9 121.7(3)
C7 C8 H8 119.1
C9 C8 H8 119.1
C8 C9 C4 118.1(3)
C8 C9 C12 122.0(3)
C4 C9 C12 119.9(3)
C5 C10 H10A 109.5
C5 C10 H10B 109.5
H10A C10 H10B 109.5
C5 C10 H10C 109.5
H10A C10 H10C 109.5
H10B C10 H10C 109.5
C7 C11 H11A 109.5
C7 C11 H11B 109.5
H11A C11 H11B 109.5
C7 C11 H11C 109.5
H11A C11 H11C 109.5
H11B C11 H11C 109.5
C9 C12 H12A 109.5
C9 C12 H12B 109.5
H12A C12 H12B 109.5
C9 C12 H12C 109.5
H12A C12 H12C 109.5
H12B C12 H12C 109.5
N1 C13 C20 109.1(2)
N1 C13 C14 108.5(2)
C20 C13 C14 117.1(2)
N1 C13 H13 107.3
C20 C13 H13 107.3
C14 C13 H13 107.3
C15 C14 C13 115.7(2)
C15 C14 H14A 108.4
C13 C14 H14A 108.4
C15 C14 H14B 108.4
C13 C14 H14B 108.4
H14A C14 H14B 107.4
C14 C15 C16 115.8(3)
C14 C15 H15A 108.3
C16 C15 H15A 108.3
C14 C15 H15B 108.3
C16 C15 H15B 108.3
H15A C15 H15B 107.4
C17 C16 C15 117.2(2)
C17 C16 H16A 108.0
C15 C16 H16A 108.0
C17 C16 H16B 108.0
C15 C16 H16B 108.0
H16A C16 H16B 107.3
C16 C17 C18 117.5(3)
C16 C17 H17A 107.9
C18 C17 H17A 107.9
C16 C17 H17B 107.9
C18 C17 H17B 107.9
H17A C17 H17B 107.2
C17 C18 C19 117.6(3)
C17 C18 H18A 107.9
C19 C18 H18A 107.9
C17 C18 H18B 107.9
C19 C18 H18B 107.9
H18A C18 H18B 107.2
C18 C19 C20 114.6(3)
C18 C19 H19A 108.6
C20 C19 H19A 108.6
C18 C19 H19B 108.6
C20 C19 H19B 108.6
H19A C19 H19B 107.6
C13 C20 C19 114.6(3)
C13 C20 H20A 108.6
C19 C20 H20A 108.6
C13 C20 H20B 108.6
C19 C20 H20B 108.6
H20A C20 H20B 107.6
N3 C21 N4 102.8(3)
N3 C21 Ru1 129.90(19)
N4 C21 Ru1 127.1(2)
C23 C22 N3 107.1(3)
C23 C22 H22 126.5
N3 C22 H22 126.5
C22 C23 N4 107.3(3)
C22 C23 H23 126.3
N4 C23 H23 126.3
C29 C24 C25 121.9(3)
C29 C24 N4 118.2(3)
C25 C24 N4 119.5(3)
C24 C25 C26 117.4(3)
C24 C25 C30 121.6(3)
C26 C25 C30 121.0(3)
C27 C26 C25 122.4(3)
C27 C26 H26 118.8
C25 C26 H26 118.8
C26 C27 C28 118.0(3)
C26 C27 C31 122.6(3)
C28 C27 C31 119.4(3)
C29 C28 C27 122.0(3)
C29 C28 H28 119.0
C27 C28 H28 119.0
C28 C29 C24 118.3(3)
C28 C29 C32 119.8(3)
C24 C29 C32 121.9(3)
C25 C30 H30A 109.5
C25 C30 H30B 109.5
H30A C30 H30B 109.5
C25 C30 H30C 109.5
H30A C30 H30C 109.5
H30B C30 H30C 109.5
C27 C31 H31A 109.5
C27 C31 H31B 109.5
H31A C31 H31B 109.5
C27 C31 H31C 109.5
H31A C31 H31C 109.5
H31B C31 H31C 109.5
C29 C32 H32A 109.5
C29 C32 H32B 109.5
H32A C32 H32B 109.5
C29 C32 H32C 109.5
H32A C32 H32C 109.5
H32B C32 H32C 109.5
N3 C33 C34 107.5(2)
N3 C33 C40 109.9(2)
C34 C33 C40 117.0(3)
N3 C33 H33 107.3
C34 C33 H33 107.3
C40 C33 H33 107.3
C33 C34 C35 115.0(2)
C33 C34 H34A 108.5
C35 C34 H34A 108.5
C33 C34 H34B 108.5
C35 C34 H34B 108.5
H34A C34 H34B 107.5
C36 C35 C34 116.5(3)
C36 C35 H35A 108.2
C34 C35 H35A 108.2
C36 C35 H35B 108.2
C34 C35 H35B 108.2
H35A C35 H35B 107.3
C37 C36 C35 117.3(3)
C37 C36 H36A 108.0
C35 C36 H36A 108.0
C37 C36 H36B 108.0
C35 C36 H36B 108.0
H36A C36 H36B 107.2
C36 C37 C38 118.2(3)
C36 C37 H37A 107.8
C38 C37 H37A 107.8
C36 C37 H37B 107.8
C38 C37 H37B 107.8
H37A C37 H37B 107.1
C37 C38 C39 117.8(3)
C37 C38 H38A 107.9
C39 C38 H38A 107.9
C37 C38 H38B 107.9
C39 C38 H38B 107.9
H38A C38 H38B 107.2
C38 C39 C40 116.4(3)
C38 C39 H39A 108.2
C40 C39 H39A 108.2
C38 C39 H39B 108.2
C40 C39 H39B 108.2
H39A C39 H39B 107.3
C33 C40 C39 114.4(2)
C33 C40 H40A 108.7
C39 C40 H40A 108.7
C33 C40 H40B 108.7
C39 C40 H40B 108.7
H40A C40 H40B 107.6
C42 C41 C49 104.0(2)
C42 C41 Ru1 126.8(2)
C49 C41 Ru1 129.2(2)
C43 C42 C41 112.0(3)
C43 C42 H42 124.0
C41 C42 H42 124.0
C42 C43 C50 126.0(3)
C42 C43 C44 107.8(2)
C50 C43 C44 126.2(3)
C45 C44 C49 120.6(3)
C45 C44 C43 132.3(3)
C49 C44 C43 107.0(3)
C44 C45 C46 118.7(3)
C44 C45 H45 120.6
C46 C45 H45 120.6
C47 C46 C45 120.8(3)
C47 C46 H46 119.6
C45 C46 H46 119.6
C46 C47 C48 120.8(3)
C46 C47 H47 119.6
C48 C47 H47 119.6
C49 C48 C47 119.2(3)
C49 C48 H48 120.4
C47 C48 H48 120.4
C48 C49 C44 119.9(3)
C48 C49 C41 130.7(3)
C44 C49 C41 109.1(2)
C55 C50 C51 117.7(3)
C55 C50 C43 122.8(3)
C51 C50 C43 119.4(3)
C52 C51 C50 120.9(3)
C52 C51 H51 119.5
C50 C51 H51 119.5
C53 C52 C51 119.8(3)
C53 C52 H52 120.1
C51 C52 H52 120.1
C54 C53 C52 120.3(3)
C54 C53 H53 119.9
C52 C53 H53 119.9
C53 C54 C55 119.9(3)
C53 C54 H54 120.0
C55 C54 H54 120.0
C54 C55 C50 121.3(3)
C54 C55 H55 119.4
C50 C55 H55 119.4

loop_
_geom_bond_atom_site_label_1
_geom_bond_atom_site_label_2
_geom_bond_distance
Ru1 C41 1.840(3)
Ru1 C1 2.101(3)
Ru1 C21 2.111(3)
Ru1 Cl2 2.3630(8)
Ru1 Cl1 2.3750(8)
N1 C1 1.378(3)
N1 C2 1.381(4)
N1 C13 1.475(4)
N2 C1 1.365(4)
N2 C3 1.376(4)
N2 C4 1.443(4)
N3 C21 1.366(4)
N3 C22 1.387(3)
N3 C33 1.476(3)
N4 C21 1.384(3)
N4 C23 1.380(4)
N4 C24 1.445(4)
C2 C3 1.330(4)
C2 H2 0.9500
C3 H3 0.9500
C4 C9 1.386(4)
C4 C5 1.397(4)
C5 C6 1.388(4)
C5 C10 1.516(4)
C6 C7 1.383(4)
C6 H6 0.9500
C7 C8 1.388(4)
C7 C11 1.505(4)
C8 C9 1.388(4)
C8 H8 0.9500
C9 C12 1.516(4)
C10 H10A 0.9800
C10 H10B 0.9800
C10 H10C 0.9800
C11 H11A 0.9800
C11 H11B 0.9800
C11 H11C 0.9800
C12 H12A 0.9800
C12 H12B 0.9800
C12 H12C 0.9800
C13 C20 1.525(4)
C13 C14 1.535(3)
C13 H13 1.0000
C14 C15 1.531(4)
C14 H14A 0.9900
C14 H14B 0.9900
C15 C16 1.541(4)
C15 H15A 0.9900
C15 H15B 0.9900
C16 C17 1.516(4)
C16 H16A 0.9900
C16 H16B 0.9900
C17 C18 1.525(4)
C17 H17A 0.9900
C17 H17B 0.9900
C18 C19 1.539(4)
C18 H18A 0.9900
C18 H18B 0.9900
C19 C20 1.541(4)
C19 H19A 0.9900
C19 H19B 0.9900
C20 H20A 0.9900
C20 H20B 0.9900
C22 C23 1.331(4)
C22 H22 0.9500
C23 H23 0.9500
C24 C29 1.392(4)
C24 C25 1.398(4)
C25 C26 1.398(4)
C25 C30 1.508(4)
C26 C27 1.383(4)
C26 H26 0.9500
C27 C28 1.393(4)
C27 C31 1.501(4)
C28 C29 1.384(4)
C28 H28 0.9500
C29 C32 1.504(4)
C30 H30A 0.9800
C30 H30B 0.9800
C30 H30C 0.9800
C31 H31A 0.9800
C31 H31B 0.9800
C31 H31C 0.9800
C32 H32A 0.9800
C32 H32B 0.9800
C32 H32C 0.9800
C33 C34 1.530(4)
C33 C40 1.534(4)
C33 H33 1.0000
C34 C35 1.550(4)
C34 H34A 0.9900
C34 H34B 0.9900
C35 C36 1.525(5)
C35 H35A 0.9900
C35 H35B 0.9900
C36 C37 1.511(4)
C36 H36A 0.9900
C36 H36B 0.9900
C37 C38 1.519(4)
C37 H37A 0.9900
C37 H37B 0.9900
C38 C39 1.527(4)
C38 H38A 0.9900
C38 H38B 0.9900
C39 C40 1.542(4)
C39 H39A 0.9900
C39 H39B 0.9900
C40 H40A 0.9900
C40 H40B 0.9900
C41 C42 1.463(4)
C41 C49 1.482(4)
C42 C43 1.359(4)
C42 H42 0.9500
C43 C50 1.477(4)
C43 C44 1.490(4)
C44 C45 1.376(4)
C44 C49 1.419(4)
C45 C46 1.393(4)
C45 H45 0.9500
C46 C47 1.385(4)
C46 H46 0.9500
C47 C48 1.387(4)
C47 H47 0.9500
C48 C49 1.380(4)
C48 H48 0.9500
C50 C55 1.388(4)
C50 C51 1.403(4)
C51 C52 1.385(4)
C51 H51 0.9500
C52 C53 1.379(5)
C52 H52 0.9500
C53 C54 1.373(4)
C53 H53 0.9500
C54 C55 1.386(4)
C54 H54 0.9500
C55 H55 0.9500

loop_
_geom_torsion_atom_site_label_1
_geom_torsion_atom_site_label_2
_geom_torsion_atom_site_label_3
_geom_torsion_atom_site_label_4
_geom_torsion
C3 N2 C1 N1 -0.3(3)
C4 N2 C1 N1 178.5(2)
C3 N2 C1 Ru1 170.5(2)
C4 N2 C1 Ru1 -10.8(4)
C2 N1 C1 N2 0.0(3)
C13 N1 C1 N2 177.6(2)
C2 N1 C1 Ru1 -170.1(2)
C13 N1 C1 Ru1 7.5(4)
C41 Ru1 C1 N2 154.1(2)
Cl2 Ru1 C1 N2 -106.6(2)
Cl1 Ru1 C1 N2 59.2(2)
C41 Ru1 C1 N1 -37.8(3)
Cl2 Ru1 C1 N1 61.5(2)
Cl1 Ru1 C1 N1 -132.7(2)
C1 N1 C2 C3 0.4(3)
C13 N1 C2 C3 -177.4(2)
N1 C2 C3 N2 -0.5(3)
C1 N2 C3 C2 0.5(3)
C4 N2 C3 C2 -178.3(3)
C1 N2 C4 C9 -98.5(4)
C3 N2 C4 C9 80.2(4)
C1 N2 C4 C5 86.4(4)
C3 N2 C4 C5 -94.9(3)
C9 C4 C5 C6 2.0(5)
N2 C4 C5 C6 176.9(3)
C9 C4 C5 C10 -175.0(3)
N2 C4 C5 C10 -0.1(5)
C4 C5 C6 C7 -0.2(5)
C10 C5 C6 C7 176.9(3)
C5 C6 C7 C8 -0.4(5)
C5 C6 C7 C11 178.9(3)
C6 C7 C8 C9 -0.9(5)
C11 C7 C8 C9 179.8(3)
C7 C8 C9 C4 2.7(5)
C7 C8 C9 C12 -176.9(3)
C5 C4 C9 C8 -3.3(5)
N2 C4 C9 C8 -178.2(3)
C5 C4 C9 C12 176.3(3)
N2 C4 C9 C12 1.4(5)
C1 N1 C13 C20 -113.1(3)
C2 N1 C13 C20 64.3(3)
C1 N1 C13 C14 118.2(3)
C2 N1 C13 C14 -64.3(3)
N1 C13 C14 C15 -169.6(3)
C20 C13 C14 C15 66.5(4)
C13 C14 C15 C16 -101.4(3)
C14 C15 C16 C17 45.4(4)
C15 C16 C17 C18 62.4(4)
C16 C17 C18 C19 -63.3(4)
C17 C18 C19 C20 -44.8(4)
N1 C13 C20 C19 168.4(2)
C14 C13 C20 C19 -68.0(4)
C18 C19 C20 C13 103.2(3)
C22 N3 C21 N4 -0.5(3)
C33 N3 C21 N4 168.9(3)
C22 N3 C21 Ru1 174.7(2)
C33 N3 C21 Ru1 -15.9(4)
C23 N4 C21 N3 0.3(3)
C24 N4 C21 N3 -164.1(3)
C23 N4 C21 Ru1 -175.1(2)
C24 N4 C21 Ru1 20.6(4)
C41 Ru1 C21 N3 -34.2(3)
Cl2 Ru1 C21 N3 -134.1(3)
Cl1 Ru1 C21 N3 60.4(3)
C41 Ru1 C21 N4 140.0(3)
Cl2 Ru1 C21 N4 40.0(3)
Cl1 Ru1 C21 N4 -125.5(3)
C21 N3 C22 C23 0.6(4)
C33 N3 C22 C23 -169.5(3)
N3 C22 C23 N4 -0.4(4)
C21 N4 C23 C22 0.1(4)
C24 N4 C23 C22 165.5(3)
C21 N4 C24 C29 66.4(4)
C23 N4 C24 C29 -96.6(3)
C21 N4 C24 C25 -120.4(3)
C23 N4 C24 C25 76.6(4)
C29 C24 C25 C26 -1.1(5)
N4 C24 C25 C26 -174.1(3)
C29 C24 C25 C30 178.9(3)
N4 C24 C25 C30 5.9(4)
C24 C25 C26 C27 1.0(5)
C30 C25 C26 C27 -179.0(3)
C25 C26 C27 C28 -0.5(5)
C25 C26 C27 C31 179.4(3)
C26 C27 C28 C29 0.2(5)
C31 C27 C28 C29 -179.7(3)
C27 C28 C29 C24 -0.3(5)
C27 C28 C29 C32 177.3(3)
C25 C24 C29 C28 0.8(5)
N4 C24 C29 C28 173.9(3)
C25 C24 C29 C32 -176.7(3)
N4 C24 C29 C32 -3.7(4)
C21 N3 C33 C34 -102.6(3)
C22 N3 C33 C34 65.9(4)
C21 N3 C33 C40 129.0(3)
C22 N3 C33 C40 -62.5(4)
N3 C33 C34 C35 168.1(3)
C40 C33 C34 C35 -67.7(4)
C33 C34 C35 C36 101.1(3)
C34 C35 C36 C37 -47.1(4)
C35 C36 C37 C38 -61.1(4)
C36 C37 C38 C39 65.9(4)
C37 C38 C39 C40 40.6(4)
N3 C33 C40 C39 -166.4(2)
C34 C33 C40 C39 70.6(3)
C38 C39 C40 C33 -101.5(3)
C1 Ru1 C41 C42 -57.5(3)
C21 Ru1 C41 C42 126.0(3)
Cl2 Ru1 C41 C42 -141.9(2)
Cl1 Ru1 C41 C42 35.8(3)
C1 Ru1 C41 C49 123.3(3)
C21 Ru1 C41 C49 -53.1(3)
Cl2 Ru1 C41 C49 38.9(3)
Cl1 Ru1 C41 C49 -143.4(3)
C49 C41 C42 C43 1.1(3)
Ru1 C41 C42 C43 -178.2(2)
C41 C42 C43 C50 177.0(3)
C41 C42 C43 C44 -2.1(3)
C42 C43 C44 C45 -174.3(3)
C50 C43 C44 C45 6.6(5)
C42 C43 C44 C49 2.3(3)
C50 C43 C44 C49 -176.9(3)
C49 C44 C45 C46 -0.6(5)
C43 C44 C45 C46 175.5(3)
C44 C45 C46 C47 0.4(5)
C45 C46 C47 C48 0.3(5)
C46 C47 C48 C49 -0.7(5)
C47 C48 C49 C44 0.5(4)
C47 C48 C49 C41 -173.6(3)
C45 C44 C49 C48 0.2(5)
C43 C44 C49 C48 -176.8(3)
C45 C44 C49 C41 175.4(3)
C43 C44 C49 C41 -1.6(3)
C42 C41 C49 C48 174.9(3)
Ru1 C41 C49 C48 -5.7(5)
C42 C41 C49 C44 0.4(3)
Ru1 C41 C49 C44 179.7(2)
C42 C43 C50 C55 -147.9(3)
C44 C43 C50 C55 31.1(5)
C42 C43 C50 C51 28.5(5)
C44 C43 C50 C51 -152.5(3)
C55 C50 C51 C52 -0.8(5)
C43 C50 C51 C52 -177.4(3)
C50 C51 C52 C53 -0.5(5)
C51 C52 C53 C54 1.3(5)
C52 C53 C54 C55 -0.9(5)
C53 C54 C55 C50 -0.5(5)
C51 C50 C55 C54 1.3(5)
C43 C50 C55 C54 177.8(3)
